data_9013117
loop_
_publ_author_name
'Powell, B. M.'
'Heal, K. M.'
'Torrie, B. H.'

_publ_section_title
;The temperature dependence of the crystal structures of the solid halogens,
 bromine and chlorine Locality: synthetic Sample: at T = 80 K
;
_journal_name_full 'Molecular Physics'
_journal_page_first 929
_journal_page_last 939
_journal_paper_doi 10.1080/00268978400102741
_journal_volume 53
_journal_year 1984
_chemical_formula_sum Br2
_chemical_name_common Bromine
_space_group_IT_number 64
_space_group_name_Hall '-C 2ac 2'
_space_group_name_H-M_alt 'C m c e'
_symmetry_space_group_name_Hall '-C 2ac 2'
_symmetry_space_group_name_H-M 'C m c e'
_cell_angle_alpha 90
_cell_angle_beta 90
_cell_angle_gamma 90
_cell_length_a 6.5982
_cell_length_b 4.4933
_cell_length_c 8.7014
_cell_formula_units_Z 4
_cell_volume 257.976
_diffrn_ambient_temperature 80
_exptl_crystal_density_diffrn 4.115
_cod_original_sg_symbol_H-M 'C m c a'
_cod_database_code 9013117

loop_
_symmetry_equiv_pos_as_xyz
x,y,z
1/2+x,1/2+y,z
x,1/2-y,1/2+z
1/2+x,-y,1/2+z
-x,1/2+y,1/2-z
1/2-x,+y,1/2-z
-x,y,z
1/2-x,1/2+y,z
x,-y,-z
1/2+x,1/2-y,-z
x,1/2+y,1/2-z
1/2+x,+y,1/2-z
-x,1/2-y,1/2+z
1/2-x,-y,1/2+z
-x,-y,-z
1/2-x,1/2-y,-z

loop_
_atom_site_aniso_label
_atom_site_aniso_U_11
_atom_site_aniso_U_22
_atom_site_aniso_U_33
_atom_site_aniso_U_12
_atom_site_aniso_U_13
_atom_site_aniso_U_23
Br 0.01190 0.00530 0.01530 0.00000 0.00000 -0.00040

loop_
_atom_site_label
_atom_site_fract_x
_atom_site_fract_y
_atom_site_fract_z
_atom_site_U_iso_or_equiv
Br 0.00000 0.13810 0.11090 0.01089

loop_
_cod_related_entry_id
_cod_related_entry_database
_cod_related_entry_code
1 ChemSpider 22817

_database_code_amcsd 0014655
